data_4130927
loop_
_publ_author_name
'Zhao, Xiang'
'Bu, Xianhui'
'Nguyen, Edward T.'
'Zhai, Quan-Guo'
'Mao, Chengyu'
'Feng, Pingyun'

_publ_section_title
;
 Multivariable Modular Design of Pore Space Partition.
;
_journal_issue 46
_journal_name_full 'Journal of the American Chemical Society'
_journal_page_first 15102
_journal_page_last 15105
_journal_paper_doi 10.1021/jacs.6b07901
_journal_volume 138
_journal_year 2016
_chemical_formula_sum 'C21 H9 Ag In3 N3 O16'
_chemical_formula_weight 1011.64
_space_group_crystal_system hexagonal
_space_group_IT_number 190
_space_group_name_Hall 'P -6c -2c'
_space_group_name_H-M_alt 'P -6 2 c'
_atom_sites_solution_hydrogens geom
_audit_creation_method SHELXL-2014/6
_cell_angle_alpha 90
_cell_angle_beta 90
_cell_angle_gamma 120
_cell_formula_units_Z 2
_cell_length_a 13.6360(10)
_cell_length_b 13.6360(10)
_cell_length_c 14.9222(13)
_cell_measurement_reflns_used 2866
_cell_measurement_temperature 174(2)
_cell_measurement_theta_max 24.48
_cell_measurement_theta_min 2.20
_cell_volume 2402.9(3)
_computing_structure_refinement 'SHELXL-2014/6 (Sheldrick, 2014)'
_diffrn_ambient_temperature 174(2)
_diffrn_measured_fraction_theta_full 0.979
_diffrn_measured_fraction_theta_max 1.000
_diffrn_measurement_device_type 'Bruker SMART Apex diffractometer'
_diffrn_radiation_type MoK\a
_diffrn_radiation_wavelength 0.71073
_diffrn_reflns_av_R_equivalents 0.0371
_diffrn_reflns_av_unetI/netI 0.0295
_diffrn_reflns_Laue_measured_fraction_full 0.979
_diffrn_reflns_Laue_measured_fraction_max 1.000
_diffrn_reflns_limit_h_max 12
_diffrn_reflns_limit_h_min -11
_diffrn_reflns_limit_k_max 16
_diffrn_reflns_limit_k_min -16
_diffrn_reflns_limit_l_max 9
_diffrn_reflns_limit_l_min -17
_diffrn_reflns_number 7263
_diffrn_reflns_point_group_measured_fraction_full 0.972
_diffrn_reflns_point_group_measured_fraction_max 0.995
_diffrn_reflns_theta_full 25.242
_diffrn_reflns_theta_max 25.035
_diffrn_reflns_theta_min 1.724
_exptl_absorpt_coefficient_mu 1.871
_exptl_absorpt_correction_T_max 0.7452
_exptl_absorpt_correction_T_min 0.6943
_exptl_absorpt_correction_type multi-scan
_exptl_absorpt_process_details SADABS-2014/5
_exptl_crystal_colour colorless
_exptl_crystal_density_diffrn 1.398
_exptl_crystal_description block
_exptl_crystal_F_000 956
_exptl_crystal_size_max 0.102
_exptl_crystal_size_mid 0.098
_exptl_crystal_size_min 0.094
_refine_diff_density_max 1.367
_refine_diff_density_min -1.071
_refine_diff_density_rms 0.187
_refine_ls_abs_structure_details
;
 Flack x determined using 584 quotients [(I+)-(I-)]/[(I+)+(I-)]
 (Parsons, Flack and Wagner, Acta Cryst. B69 (2013) 249-259).
;
_refine_ls_abs_structure_Flack -0.03(3)
_refine_ls_extinction_method none
_refine_ls_goodness_of_fit_ref 1.195
_refine_ls_hydrogen_treatment constr
_refine_ls_matrix_type full
_refine_ls_number_parameters 72
_refine_ls_number_reflns 1475
_refine_ls_number_restraints 0
_refine_ls_restrained_S_all 1.195
_refine_ls_R_factor_all 0.0436
_refine_ls_R_factor_gt 0.0404
_refine_ls_shift/su_max 0.000
_refine_ls_shift/su_mean 0.000
_refine_ls_structure_factor_coef Fsqd
_refine_ls_weighting_details 'w=1/[\s^2^(Fo^2^)+(0.0756P)^2^+6.2628P] where P=(Fo^2^+2Fc^2^)/3'
_refine_ls_weighting_scheme calc
_refine_ls_wR_factor_gt 0.1209
_refine_ls_wR_factor_ref 0.1248
_reflns_Friedel_coverage 0.750
_reflns_Friedel_fraction_full 0.963
_reflns_Friedel_fraction_max 0.988
_reflns_number_gt 1398
_reflns_number_total 1475
_reflns_threshold_expression 'I > 2\s(I)'
_cod_data_source_file ja6b07901_si_002.cif
_cod_data_source_block CPM-550
_cod_original_cell_volume 2402.9(4)
_cod_database_code 4130927
_shelx_space_group_comment
;
The symmetry employed for this shelxl refinement is uniquely defined
by the following loop, which should always be used as a source of
symmetry information in preference to the above space-group names.
They are only intended as comments.
;
_shelxl_version_number 2014/6

loop_
_space_group_symop_operation_xyz
'x, y, z'
'-y, x-y, z'
'-x+y, -x, z'
'x, y, -z+1/2'
'-y, x-y, -z+1/2'
'-x+y, -x, -z+1/2'
'y, x, -z'
'x-y, -y, -z'
'-x, -x+y, -z'
'y, x, z+1/2'
'x-y, -y, z+1/2'
'-x, -x+y, z+1/2'

loop_
_atom_site_label
_atom_site_type_symbol
_atom_site_fract_x
_atom_site_fract_y
_atom_site_fract_z
_atom_site_U_iso_or_equiv
_atom_site_adp_type
_atom_site_occupancy
_atom_site_site_symmetry_order
_atom_site_calc_flag
_atom_site_refinement_flags_posn
_atom_site_refinement_flags_adp
_atom_site_refinement_flags_occupancy
In1 In 0.64127(8) 0.17267(8) 0.7500 0.0173(3) Uani 1 2 d S T P
O1 O 0.6667 0.3333 0.7500 0.021(4) Uani 1 6 d S T P
O3 O 0.5122(7) 0.1144(7) 0.6469(6) 0.0343(19) Uani 1 1 d . . .
O2 O 0.7718(8) 0.2087(7) 0.6515(6) 0.039(2) Uani 1 1 d . . .
O4 O 0.6162(13) 0.0073(11) 0.7500 0.049(4) Uani 1 2 d S T P
C2 C 0.9288(10) 0.2819(10) 0.5577(7) 0.025(2) Uani 1 1 d . . .
C1 C 0.8547(9) 0.2968(10) 0.6243(7) 0.023(2) Uani 1 1 d . . .
C4 C 1.0000 0.3710(12) 0.5000 0.025(3) Uani 1 2 d S T P
H4A H 1.0000 0.4392 0.5000 0.030 Uiso 1 2 calc R U P
C3 C 0.9332(11) 0.1829(9) 0.5549(8) 0.032(3) Uani 1 1 d . . .
H3A H 0.8866 0.1247 0.5937 0.039 Uiso 1 1 calc R U .
N1 N 1.0000 0.1660(10) 0.5000 0.032(4) Uani 1 2 d S T P
Ag1 Ag 1.0000 0.0000 0.5000 0.0351(6) Uani 1 6 d S T P

loop_
_atom_site_aniso_label
_atom_site_aniso_U_11
_atom_site_aniso_U_22
_atom_site_aniso_U_33
_atom_site_aniso_U_23
_atom_site_aniso_U_13
_atom_site_aniso_U_12
In1 0.0156(6) 0.0168(5) 0.0201(5) 0.000 0.000 0.0086(4)
O1 0.023(6) 0.023(6) 0.018(9) 0.000 0.000 0.011(3)
O3 0.032(4) 0.037(5) 0.038(5) -0.012(4) -0.019(4) 0.020(4)
O2 0.039(5) 0.034(5) 0.043(5) 0.008(4) 0.024(4) 0.018(4)
O4 0.062(10) 0.029(7) 0.065(9) 0.000 0.000 0.030(7)
C2 0.029(6) 0.022(5) 0.026(5) 0.004(5) 0.008(5) 0.014(5)
C1 0.014(5) 0.025(6) 0.028(5) 0.003(5) 0.006(4) 0.008(4)
C4 0.032(9) 0.024(6) 0.022(7) 0.001(3) 0.001(7) 0.016(4)
C3 0.033(7) 0.026(6) 0.038(6) 0.008(5) 0.018(6) 0.014(6)
N1 0.038(9) 0.021(5) 0.044(9) 0.013(4) 0.026(8) 0.019(4)
Ag1 0.0187(7) 0.0187(7) 0.0680(17) 0.000 0.000 0.0093(4)

loop_
_atom_type_symbol
_atom_type_description
_atom_type_scat_dispersion_real
_atom_type_scat_dispersion_imag
_atom_type_scat_source
C C 0.0033 0.0016 'International Tables Vol C Tables 4.2.6.8 and 6.1.1.4'
H H 0.0000 0.0000 'International Tables Vol C Tables 4.2.6.8 and 6.1.1.4'
N N 0.0061 0.0033 'International Tables Vol C Tables 4.2.6.8 and 6.1.1.4'
O O 0.0106 0.0060 'International Tables Vol C Tables 4.2.6.8 and 6.1.1.4'
Ag Ag -0.8971 1.1015 'International Tables Vol C Tables 4.2.6.8 and 6.1.1.4'
In In -0.7276 1.3100 'International Tables Vol C Tables 4.2.6.8 and 6.1.1.4'

loop_
_geom_angle_atom_site_label_1
_geom_angle_atom_site_label_2
_geom_angle_atom_site_label_3
_geom_angle
_geom_angle_site_symmetry_1
_geom_angle_site_symmetry_3
O1 In1 O4 179.6(4) . .
O1 In1 O2 94.5(2) . 4_556
O4 In1 O2 85.3(4) . 4_556
O1 In1 O2 94.5(2) . .
O4 In1 O2 85.3(4) . .
O2 In1 O2 85.4(5) 4_556 .
O1 In1 O3 93.7(2) . .
O4 In1 O3 86.6(4) . .
O2 In1 O3 171.5(4) 4_556 .
O2 In1 O3 91.5(4) . .
O1 In1 O3 93.7(2) . 4_556
O4 In1 O3 86.6(4) . 4_556
O2 In1 O3 91.5(4) 4_556 4_556
O2 In1 O3 171.5(4) . 4_556
O3 In1 O3 90.5(5) . 4_556
In1 O1 In1 120.0 2_655 .
In1 O1 In1 120.0 2_655 3_665
In1 O1 In1 120.0 . 3_665
C1 O3 In1 132.5(8) 3_665 .
C1 O2 In1 133.7(8) . .
C3 C2 C4 118.5(11) . .
C3 C2 C1 120.9(10) . .
C4 C2 C1 120.6(11) . .
O2 C1 O3 127.9(11) . 2_655
O2 C1 C2 115.9(10) . .
O3 C1 C2 116.2(10) 2_655 .
C2 C4 C2 117.6(14) 9_766 .
N1 C3 C2 123.9(11) . .
C3 N1 C3 117.8(14) 9_766 .
C3 N1 Ag1 121.1(7) 9_766 .
C3 N1 Ag1 121.1(7) . .
N1 Ag1 N1 120.000(1) . 2_645
N1 Ag1 N1 120.000(4) . 3_765
N1 Ag1 N1 120.000(1) 2_645 3_765

loop_
_geom_bond_atom_site_label_1
_geom_bond_atom_site_label_2
_geom_bond_distance
_geom_bond_site_symmetry_2
In1 O1 2.0398(10) .
In1 O4 2.105(13) .
In1 O2 2.167(8) 4_556
In1 O2 2.167(8) .
In1 O3 2.167(8) .
In1 O3 2.167(8) 4_556
O1 In1 2.0397(10) 2_655
O1 In1 2.0397(10) 3_665
O3 C1 1.269(14) 3_665
O2 C1 1.236(14) .
C2 C3 1.381(16) .
C2 C4 1.407(14) .
C2 C1 1.501(15) .
C1 O3 1.269(14) 2_655
C4 C2 1.407(14) 9_766
C3 N1 1.329(14) .
N1 C3 1.329(14) 9_766
N1 Ag1 2.263(14) .
Ag1 N1 2.263(14) 2_645
Ag1 N1 2.263(14) 3_765
